data_7002108
loop_
_publ_author_name
'da Costa, Andr\'e Pontes'
'Sana\'u, Mercedes'
'Peris, Eduardo'
'Royo, Beatriz'

_publ_section_title
;
 Easy preparation of Cp*-functionalized N-heterocyclic carbenes and
 their coordination to rhodium and iridium
;
_journal_issue 35
_journal_name_full 'Dalton Transactions'
_journal_page_first 6960
_journal_paper_doi 10.1039/b901195a
_journal_year 2009
_chemical_formula_sum 'C23 H29 Cl2 I2 N2 Rh'
_chemical_formula_weight 761.09
_chemical_name_systematic
;
?
;
_space_group_IT_number 2
_symmetry_cell_setting triclinic
_symmetry_space_group_name_Hall '-P 1'
_symmetry_space_group_name_H-M 'P -1'
_atom_sites_solution_hydrogens geom
_atom_sites_solution_primary direct
_atom_sites_solution_secondary difmap
_audit_creation_method SHELXL-97
_cell_angle_alpha 71.958(19)
_cell_angle_beta 67.00(2)
_cell_angle_gamma 73.90(2)
_cell_formula_units_Z 2
_cell_length_a 9.702(10)
_cell_length_b 12.165(12)
_cell_length_c 12.351(12)
_cell_measurement_reflns_used 971
_cell_measurement_temperature 294(2)
_cell_measurement_theta_max 30.61
_cell_measurement_theta_min 2.84
_cell_volume 1255(2)
_computing_cell_refinement 'Bruker SMART'
_computing_data_collection 'Bruker SMART'
_computing_data_reduction 'Bruker SAINT'
_computing_molecular_graphics 'Bruker SHELXTL'
_computing_publication_material 'Bruker SHELXTL'
_computing_structure_refinement 'Bruker SHELXTL'
_computing_structure_solution 'Bruker SHELXTL'
_diffrn_ambient_temperature 293(2)
_diffrn_measured_fraction_theta_full 0.930
_diffrn_measured_fraction_theta_max 0.930
_diffrn_radiation_monochromator graphite
_diffrn_radiation_source 'fine-focus sealed tube'
_diffrn_radiation_type MoK\a
_diffrn_radiation_wavelength 0.71073
_diffrn_reflns_av_R_equivalents 0.0245
_diffrn_reflns_av_sigmaI/netI 0.0448
_diffrn_reflns_limit_h_max 12
_diffrn_reflns_limit_h_min -12
_diffrn_reflns_limit_k_max 15
_diffrn_reflns_limit_k_min -16
_diffrn_reflns_limit_l_max 16
_diffrn_reflns_limit_l_min -15
_diffrn_reflns_number 8108
_diffrn_reflns_theta_full 28.28
_diffrn_reflns_theta_max 28.28
_diffrn_reflns_theta_min 1.79
_exptl_absorpt_coefficient_mu 3.366
_exptl_absorpt_correction_T_max 0.5249
_exptl_absorpt_correction_T_min 0.3894
_exptl_absorpt_correction_type refdelf
_exptl_absorpt_process_details
;
Parkin S,Moezzi B & Hope H, (1995) J. Appl. Cryst. 28, 53-56
Cubic fit to sin(theta)/lambda - 24 parameters
;
_exptl_crystal_colour 'light yellow'
_exptl_crystal_density_diffrn 2.013
_exptl_crystal_density_method 'not measured'
_exptl_crystal_description prismatic
_exptl_crystal_F_000 732
_exptl_crystal_size_max 0.27
_exptl_crystal_size_mid 0.23
_exptl_crystal_size_min 0.20
_refine_diff_density_max 1.563
_refine_diff_density_min -2.389
_refine_diff_density_rms 0.190
_refine_ls_goodness_of_fit_ref 1.097
_refine_ls_hydrogen_treatment constr
_refine_ls_matrix_type full
_refine_ls_number_parameters 277
_refine_ls_number_reflns 5801
_refine_ls_number_restraints 0
_refine_ls_restrained_S_all 1.097
_refine_ls_R_factor_all 0.0610
_refine_ls_R_factor_gt 0.0449
_refine_ls_shift/su_max 0.001
_refine_ls_shift/su_mean 0.000
_refine_ls_structure_factor_coef Fsqd
_refine_ls_weighting_details 'calc w=1/[\s^2^(Fo^2^)+(0.1063P)^2^+3.6145P] where P=(Fo^2^+2Fc^2^)/3'
_refine_ls_weighting_scheme calc
_refine_ls_wR_factor_gt 0.1534
_refine_ls_wR_factor_ref 0.1841
_reflns_number_gt 4596
_reflns_number_total 5801
_reflns_threshold_expression >2sigma(I)
_cod_data_source_file b901195a.txt
_cod_data_source_block str1012m/Compound8
_cod_original_sg_symbol_H-M P-1
_cod_database_code 7002108

loop_
_symmetry_equiv_pos_as_xyz
'x, y, z'
'-x, -y, -z'

loop_
_atom_site_label
_atom_site_type_symbol
_atom_site_fract_x
_atom_site_fract_y
_atom_site_fract_z
_atom_site_U_iso_or_equiv
_atom_site_adp_type
_atom_site_occupancy
_atom_site_symmetry_multiplicity
_atom_site_calc_flag
_atom_site_refinement_flags
_atom_site_disorder_assembly
_atom_site_disorder_group
Rh Rh 0.75332(5) 0.23272(4) 0.62154(4) 0.03026(15) Uani 1 1 d . . .
I1 I 0.51408(5) 0.32240(5) 0.79532(4) 0.04851(18) Uani 1 1 d . . .
C1 C 0.7952(7) 0.0864(5) 0.7493(5) 0.0311(12) Uani 1 1 d . . .
N1 N 0.7047(7) 0.0071(5) 0.8246(5) 0.0373(12) Uani 1 1 d . . .
Cl1 Cl 0.5603(5) 0.7161(4) 0.7397(4) 0.1084(13) Uani 1 1 d . . .
I2 I 0.59609(7) 0.14315(6) 0.53986(5) 0.05617(19) Uani 1 1 d . . .
N2 N 0.9251(6) 0.0491(5) 0.7803(5) 0.0319(11) Uani 1 1 d . . .
C2 C 0.5539(9) 0.0018(8) 0.8312(7) 0.0505(19) Uani 1 1 d . . .
H2A H 0.5000 0.0801 0.8108 0.076 Uiso 1 1 calc R . .
H2B H 0.4994 -0.0360 0.9118 0.076 Uiso 1 1 calc R . .
H2C H 0.5627 -0.0421 0.7756 0.076 Uiso 1 1 calc R . .
Cl2 Cl 0.7797(4) 0.6297(3) 0.8659(3) 0.0931(10) Uani 1 1 d . . .
C3 C 0.7752(9) -0.0760(7) 0.9005(6) 0.0422(16) Uani 1 1 d . . .
H3 H 0.7352 -0.1389 0.9594 0.051 Uiso 1 1 calc R . .
C4 C 0.9104(9) -0.0501(7) 0.8744(6) 0.0420(16) Uani 1 1 d . . .
H4 H 0.9821 -0.0909 0.9121 0.050 Uiso 1 1 calc R . .
C5 C 1.0516(7) 0.1110(6) 0.7470(6) 0.0322(12) Uani 1 1 d . . .
C6 C 1.0976(7) 0.1771(6) 0.6129(6) 0.0362(14) Uani 1 1 d . . .
H6A H 1.1714 0.2237 0.6005 0.043 Uiso 1 1 calc R . .
H6B H 1.1506 0.1184 0.5652 0.043 Uiso 1 1 calc R . .
C7 C 1.1934(8) 0.0196(7) 0.7603(7) 0.0458(17) Uani 1 1 d . . .
H7A H 1.1802 -0.0125 0.8445 0.069 Uiso 1 1 calc R . .
H7B H 1.2813 0.0567 0.7225 0.069 Uiso 1 1 calc R . .
H7C H 1.2070 -0.0423 0.7222 0.069 Uiso 1 1 calc R . .
C11 C 0.8426(8) 0.3360(7) 0.4274(6) 0.0383(14) Uani 1 1 d . . .
C12 C 0.7998(8) 0.4121(6) 0.5047(6) 0.0377(14) Uani 1 1 d . . .
C13 C 0.8858(7) 0.3659(6) 0.5871(6) 0.0325(12) Uani 1 1 d . . .
C14 C 0.9804(7) 0.2566(6) 0.5599(5) 0.0319(13) Uani 1 1 d . . .
C15 C 0.9510(8) 0.2370(6) 0.4626(5) 0.0344(13) Uani 1 1 d . . .
C16 C 1.0341(10) 0.1422(7) 0.3952(6) 0.0481(18) Uani 1 1 d . . .
H16A H 1.1001 0.1748 0.3169 0.072 Uiso 1 1 calc R . .
H16B H 0.9621 0.1082 0.3861 0.072 Uiso 1 1 calc R . .
H16C H 1.0935 0.0826 0.4392 0.072 Uiso 1 1 calc R . .
C17 C 0.7954(11) 0.3583(8) 0.3198(7) 0.053(2) Uani 1 1 d . . .
H17A H 0.6895 0.3931 0.3388 0.080 Uiso 1 1 calc R . .
H17B H 0.8116 0.2854 0.2980 0.080 Uiso 1 1 calc R . .
H17C H 0.8547 0.4107 0.2534 0.080 Uiso 1 1 calc R . .
C18 C 0.6933(10) 0.5264(7) 0.4970(7) 0.0481(18) Uani 1 1 d . . .
H18A H 0.7501 0.5895 0.4636 0.072 Uiso 1 1 calc R . .
H18B H 0.6238 0.5326 0.5763 0.072 Uiso 1 1 calc R . .
H18C H 0.6374 0.5311 0.4460 0.072 Uiso 1 1 calc R . .
C19 C 0.8871(9) 0.4339(7) 0.6664(7) 0.0433(16) Uani 1 1 d . . .
H19A H 0.8030 0.4228 0.7404 0.065 Uiso 1 1 calc R . .
H19B H 0.8785 0.5158 0.6268 0.065 Uiso 1 1 calc R . .
H19C H 0.9807 0.4076 0.6838 0.065 Uiso 1 1 calc R . .
C20 C 0.6070(16) 0.6283(15) 0.8696(11) 0.096(4) Uani 1 1 d . . .
H20A H 0.5325 0.6553 0.9400 0.115 Uiso 1 1 calc R . .
H20B H 0.5989 0.5479 0.8793 0.115 Uiso 1 1 calc R . .
C21 C 1.0098(8) 0.1921(6) 0.8326(6) 0.0369(14) Uani 1 1 d . . .
C22 C 0.8653(8) 0.2089(7) 0.9182(6) 0.0421(16) Uani 1 1 d . . .
H22 H 0.7911 0.1704 0.9244 0.050 Uiso 1 1 calc R . .
C23 C 0.8324(10) 0.2827(8) 0.9937(7) 0.0512(19) Uani 1 1 d . . .
H23 H 0.7359 0.2933 1.0509 0.061 Uiso 1 1 calc R . .
C24 C 0.9397(12) 0.3404(8) 0.9854(8) 0.057(2) Uani 1 1 d . . .
H24 H 0.9162 0.3909 1.0358 0.068 Uiso 1 1 calc R . .
C25 C 1.0838(11) 0.3229(8) 0.9012(7) 0.0506(19) Uani 1 1 d . . .
H25 H 1.1576 0.3616 0.8953 0.061 Uiso 1 1 calc R . .
C26 C 1.1182(9) 0.2495(7) 0.8267(7) 0.0441(16) Uani 1 1 d . . .
H26 H 1.2159 0.2378 0.7713 0.053 Uiso 1 1 calc R . .

loop_
_atom_site_aniso_label
_atom_site_aniso_U_11
_atom_site_aniso_U_22
_atom_site_aniso_U_33
_atom_site_aniso_U_23
_atom_site_aniso_U_13
_atom_site_aniso_U_12
Rh 0.0276(3) 0.0359(3) 0.0232(2) -0.00573(18) -0.00881(18) -0.00001(19)
I1 0.0335(3) 0.0591(3) 0.0425(3) -0.0181(2) -0.0041(2) 0.0024(2)
C1 0.033(3) 0.030(3) 0.024(3) -0.004(2) -0.006(2) -0.004(2)
N1 0.034(3) 0.044(3) 0.029(3) -0.005(2) -0.009(2) -0.003(2)
Cl1 0.110(3) 0.128(3) 0.095(2) -0.045(2) -0.047(2) 0.010(2)
I2 0.0572(4) 0.0759(4) 0.0450(3) -0.0112(3) -0.0235(2) -0.0198(3)
N2 0.033(3) 0.034(3) 0.028(2) -0.004(2) -0.013(2) -0.004(2)
C2 0.043(4) 0.064(5) 0.041(4) -0.003(3) -0.012(3) -0.017(4)
Cl2 0.095(2) 0.096(2) 0.096(2) -0.0310(18) -0.0416(19) -0.0031(19)
C3 0.051(4) 0.039(4) 0.032(3) 0.002(3) -0.015(3) -0.009(3)
C4 0.044(4) 0.042(4) 0.034(3) 0.002(3) -0.018(3) -0.006(3)
C5 0.025(3) 0.038(3) 0.031(3) -0.006(2) -0.010(2) -0.004(2)
C6 0.027(3) 0.046(4) 0.028(3) -0.008(3) -0.006(2) 0.000(3)
C7 0.035(3) 0.051(4) 0.044(4) -0.008(3) -0.018(3) 0.008(3)
C11 0.039(3) 0.046(4) 0.024(3) 0.000(2) -0.010(2) -0.007(3)
C12 0.036(3) 0.039(3) 0.030(3) -0.004(2) -0.009(3) -0.001(3)
C13 0.029(3) 0.031(3) 0.032(3) -0.002(2) -0.004(2) -0.011(2)
C14 0.027(3) 0.038(3) 0.023(3) -0.005(2) -0.005(2) -0.001(2)
C15 0.035(3) 0.040(3) 0.024(3) -0.006(2) -0.006(2) -0.007(3)
C16 0.055(5) 0.050(4) 0.032(3) -0.016(3) -0.007(3) -0.003(4)
C17 0.061(5) 0.063(5) 0.031(3) -0.003(3) -0.021(3) -0.003(4)
C18 0.049(4) 0.038(4) 0.049(4) -0.001(3) -0.020(3) 0.001(3)
C19 0.048(4) 0.038(4) 0.043(4) -0.015(3) -0.014(3) -0.001(3)
C20 0.093(9) 0.116(11) 0.062(7) -0.027(7) -0.007(6) -0.012(8)
C21 0.034(3) 0.045(4) 0.029(3) -0.003(3) -0.015(2) -0.001(3)
C22 0.033(3) 0.054(4) 0.034(3) -0.009(3) -0.013(3) 0.002(3)
C23 0.045(4) 0.064(5) 0.041(4) -0.018(4) -0.013(3) 0.001(4)
C24 0.074(6) 0.055(5) 0.043(4) -0.019(4) -0.029(4) 0.006(4)
C25 0.057(5) 0.057(5) 0.045(4) -0.009(3) -0.027(4) -0.011(4)
C26 0.040(4) 0.055(4) 0.039(3) -0.009(3) -0.016(3) -0.007(3)

loop_
_atom_type_symbol
_atom_type_description
_atom_type_scat_dispersion_real
_atom_type_scat_dispersion_imag
_atom_type_scat_source
C C 0.0033 0.0016 'International Tables Vol C Tables 4.2.6.8 and 6.1.1.4'
H H 0.0000 0.0000 'International Tables Vol C Tables 4.2.6.8 and 6.1.1.4'
N N 0.0061 0.0033 'International Tables Vol C Tables 4.2.6.8 and 6.1.1.4'
Rh Rh -1.1178 0.9187 'International Tables Vol C Tables 4.2.6.8 and 6.1.1.4'
I I -0.4742 1.8119 'International Tables Vol C Tables 4.2.6.8 and 6.1.1.4'
Cl Cl 0.1484 0.1585 'International Tables Vol C Tables 4.2.6.8 and 6.1.1.4'

loop_
_geom_angle_atom_site_label_1
_geom_angle_atom_site_label_2
_geom_angle_atom_site_label_3
_geom_angle
_geom_angle_site_symmetry_1
_geom_angle_site_symmetry_3
_geom_angle_publ_flag
C1 Rh C14 91.0(3) . . ?
C1 Rh C15 108.3(3) . . ?
C14 Rh C15 39.6(2) . . ?
C1 Rh C13 112.9(3) . . ?
C14 Rh C13 39.3(2) . . ?
C15 Rh C13 65.1(3) . . ?
C1 Rh C12 150.7(3) . . ?
C14 Rh C12 64.2(2) . . ?
C15 Rh C12 63.0(3) . . ?
C13 Rh C12 37.9(2) . . ?
C1 Rh C11 146.0(3) . . ?
C14 Rh C11 64.0(2) . . ?
C15 Rh C11 37.9(2) . . ?
C13 Rh C11 62.6(3) . . ?
C12 Rh C11 35.9(3) . . ?
C1 Rh I1 89.69(18) . . ?
C14 Rh I1 127.60(18) . . ?
C15 Rh I1 156.07(19) . . ?
C13 Rh I1 93.76(18) . . ?
C12 Rh I1 93.57(18) . . ?
C11 Rh I1 123.50(19) . . ?
C1 Rh I2 97.5(2) . . ?
C14 Rh I2 133.84(18) . . ?
C15 Rh I2 95.4(2) . . ?
C13 Rh I2 147.54(17) . . ?
C12 Rh I2 110.82(19) . . ?
C11 Rh I2 85.9(2) . . ?
I1 Rh I2 97.86(8) . . ?
N1 C1 N2 104.2(5) . . ?
N1 C1 Rh 129.7(5) . . ?
N2 C1 Rh 126.0(5) . . ?
C1 N1 C3 110.9(6) . . ?
C1 N1 C2 128.5(6) . . ?
C3 N1 C2 120.6(7) . . ?
C1 N2 C4 110.0(6) . . ?
C1 N2 C5 129.3(5) . . ?
C4 N2 C5 119.2(5) . . ?
C4 C3 N1 107.7(6) . . ?
C3 C4 N2 107.2(6) . . ?
N2 C5 C21 109.5(5) . . ?
N2 C5 C7 108.8(6) . . ?
C21 C5 C7 108.6(5) . . ?
N2 C5 C6 111.9(5) . . ?
C21 C5 C6 112.5(6) . . ?
C7 C5 C6 105.4(5) . . ?
C14 C6 C5 120.8(5) . . ?
C12 C11 C15 108.4(6) . . ?
C12 C11 C17 126.1(7) . . ?
C15 C11 C17 125.4(7) . . ?
C12 C11 Rh 71.5(4) . . ?
C15 C11 Rh 65.9(3) . . ?
C17 C11 Rh 132.4(6) . . ?
C11 C12 C13 108.9(6) . . ?
C11 C12 C18 125.6(6) . . ?
C13 C12 C18 125.3(7) . . ?
C11 C12 Rh 72.5(4) . . ?
C13 C12 Rh 67.9(4) . . ?
C18 C12 Rh 129.4(5) . . ?
C14 C13 C12 107.2(6) . . ?
C14 C13 C19 129.5(6) . . ?
C12 C13 C19 122.6(6) . . ?
C14 C13 Rh 67.5(4) . . ?
C12 C13 Rh 74.2(4) . . ?
C19 C13 Rh 131.2(5) . . ?
C15 C14 C13 107.7(5) . . ?
C15 C14 C6 123.1(6) . . ?
C13 C14 C6 129.1(6) . . ?
C15 C14 Rh 71.6(4) . . ?
C13 C14 Rh 73.2(4) . . ?
C6 C14 Rh 123.5(5) . . ?
C14 C15 C11 107.9(6) . . ?
C14 C15 C16 126.9(6) . . ?
C11 C15 C16 124.5(6) . . ?
C14 C15 Rh 68.8(4) . . ?
C11 C15 Rh 76.2(4) . . ?
C16 C15 Rh 127.9(6) . . ?
Cl2 C20 Cl1 114.8(8) . . ?
C26 C21 C22 118.5(7) . . ?
C26 C21 C5 119.6(6) . . ?
C22 C21 C5 121.9(7) . . ?
C23 C22 C21 120.0(8) . . ?
C24 C23 C22 120.9(8) . . ?
C23 C24 C25 119.3(8) . . ?
C26 C25 C24 120.5(9) . . ?
C25 C26 C21 120.9(8) . . ?

loop_
_geom_bond_atom_site_label_1
_geom_bond_atom_site_label_2
_geom_bond_distance
_geom_bond_site_symmetry_2
_geom_bond_publ_flag
Rh C1 2.045(6) . ?
Rh C14 2.104(7) . ?
Rh C15 2.141(7) . ?
Rh C13 2.181(7) . ?
Rh C12 2.266(7) . ?
Rh C11 2.279(6) . ?
Rh I1 2.7088(19) . ?
Rh I2 2.7088(18) . ?
C1 N1 1.357(9) . ?
C1 N2 1.376(8) . ?
N1 C3 1.378(9) . ?
N1 C2 1.451(10) . ?
Cl1 C20 1.776(14) . ?
N2 C4 1.388(8) . ?
N2 C5 1.472(9) . ?
Cl2 C20 1.663(16) . ?
C3 C4 1.327(11) . ?
C5 C21 1.530(10) . ?
C5 C7 1.540(9) . ?
C5 C6 1.544(9) . ?
C6 C14 1.496(9) . ?
C11 C12 1.402(10) . ?
C11 C15 1.441(9) . ?
C11 C17 1.494(10) . ?
C12 C13 1.448(9) . ?
C12 C18 1.487(10) . ?
C13 C14 1.442(9) . ?
C13 C19 1.471(10) . ?
C14 C15 1.437(9) . ?
C15 C16 1.493(10) . ?
C21 C26 1.385(11) . ?
C21 C22 1.393(10) . ?
C22 C23 1.380(12) . ?
C23 C24 1.365(14) . ?
C24 C25 1.385(13) . ?
C25 C26 1.363(12) . ?

loop_
_geom_torsion_atom_site_label_1
_geom_torsion_atom_site_label_2
_geom_torsion_atom_site_label_3
_geom_torsion_atom_site_label_4
_geom_torsion
_geom_torsion_site_symmetry_1
_geom_torsion_site_symmetry_2
_geom_torsion_site_symmetry_3
_geom_torsion_site_symmetry_4
_geom_torsion_publ_flag
C14 Rh C1 N1 -172.5(6) . . . . ?
C15 Rh C1 N1 -136.2(6) . . . . ?
C13 Rh C1 N1 153.9(6) . . . . ?
C12 Rh C1 N1 156.7(5) . . . . ?
C11 Rh C1 N1 -131.7(6) . . . . ?
I1 Rh C1 N1 59.9(6) . . . . ?
I2 Rh C1 N1 -38.0(6) . . . . ?
C14 Rh C1 N2 9.9(6) . . . . ?
C15 Rh C1 N2 46.2(6) . . . . ?
C13 Rh C1 N2 -23.7(6) . . . . ?
C12 Rh C1 N2 -20.9(9) . . . . ?
C11 Rh C1 N2 50.7(8) . . . . ?
I1 Rh C1 N2 -117.7(5) . . . . ?
I2 Rh C1 N2 144.5(5) . . . . ?
N2 C1 N1 C3 0.5(7) . . . . ?
Rh C1 N1 C3 -177.5(5) . . . . ?
N2 C1 N1 C2 -179.0(7) . . . . ?
Rh C1 N1 C2 3.0(11) . . . . ?
N1 C1 N2 C4 -1.0(7) . . . . ?
Rh C1 N2 C4 177.1(5) . . . . ?
N1 C1 N2 C5 -167.1(6) . . . . ?
Rh C1 N2 C5 11.0(9) . . . . ?
C1 N1 C3 C4 0.2(9) . . . . ?
C2 N1 C3 C4 179.7(7) . . . . ?
N1 C3 C4 N2 -0.8(9) . . . . ?
C1 N2 C4 C3 1.1(8) . . . . ?
C5 N2 C4 C3 168.8(6) . . . . ?
C1 N2 C5 C21 83.4(7) . . . . ?
C4 N2 C5 C21 -81.6(7) . . . . ?
C1 N2 C5 C7 -158.1(6) . . . . ?
C4 N2 C5 C7 37.0(8) . . . . ?
C1 N2 C5 C6 -42.0(9) . . . . ?
C4 N2 C5 C6 153.0(6) . . . . ?
N2 C5 C6 C14 49.8(9) . . . . ?
C21 C5 C6 C14 -74.0(8) . . . . ?
C7 C5 C6 C14 167.9(7) . . . . ?
C1 Rh C11 C12 -127.8(5) . . . . ?
C14 Rh C11 C12 -81.2(5) . . . . ?
C15 Rh C11 C12 -120.9(6) . . . . ?
C13 Rh C11 C12 -37.0(4) . . . . ?
I1 Rh C11 C12 38.2(5) . . . . ?
I2 Rh C11 C12 134.9(4) . . . . ?
C1 Rh C11 C15 -6.9(7) . . . . ?
C14 Rh C11 C15 39.7(4) . . . . ?
C13 Rh C11 C15 83.9(5) . . . . ?
C12 Rh C11 C15 120.9(6) . . . . ?
I1 Rh C11 C15 159.1(3) . . . . ?
I2 Rh C11 C15 -104.2(4) . . . . ?
C1 Rh C11 C17 109.8(8) . . . . ?
C14 Rh C11 C17 156.4(8) . . . . ?
C15 Rh C11 C17 116.7(9) . . . . ?
C13 Rh C11 C17 -159.4(8) . . . . ?
C12 Rh C11 C17 -122.4(9) . . . . ?
I1 Rh C11 C17 -84.2(8) . . . . ?
I2 Rh C11 C17 12.5(7) . . . . ?
C15 C11 C12 C13 2.8(8) . . . . ?
C17 C11 C12 C13 -172.1(7) . . . . ?
Rh C11 C12 C13 58.4(5) . . . . ?
C15 C11 C12 C18 178.1(7) . . . . ?
C17 C11 C12 C18 3.2(13) . . . . ?
Rh C11 C12 C18 -126.3(8) . . . . ?
C15 C11 C12 Rh -55.6(5) . . . . ?
C17 C11 C12 Rh 129.6(8) . . . . ?
C1 Rh C12 C11 115.4(6) . . . . ?
C14 Rh C12 C11 80.6(4) . . . . ?
C15 Rh C12 C11 36.3(4) . . . . ?
C13 Rh C12 C11 119.6(6) . . . . ?
I1 Rh C12 C11 -148.9(4) . . . . ?
I2 Rh C12 C11 -49.1(4) . . . . ?
C1 Rh C12 C13 -4.2(7) . . . . ?
C14 Rh C12 C13 -38.9(4) . . . . ?
C15 Rh C12 C13 -83.3(4) . . . . ?
C11 Rh C12 C13 -119.6(6) . . . . ?
I1 Rh C12 C13 91.5(4) . . . . ?
I2 Rh C12 C13 -168.7(3) . . . . ?
C1 Rh C12 C18 -122.5(7) . . . . ?
C14 Rh C12 C18 -157.2(8) . . . . ?
C15 Rh C12 C18 158.4(8) . . . . ?
C13 Rh C12 C18 -118.3(8) . . . . ?
C11 Rh C12 C18 122.1(9) . . . . ?
I1 Rh C12 C18 -26.8(7) . . . . ?
I2 Rh C12 C18 73.0(7) . . . . ?
C11 C12 C13 C14 -1.5(8) . . . . ?
C18 C12 C13 C14 -176.9(7) . . . . ?
Rh C12 C13 C14 59.7(4) . . . . ?
C11 C12 C13 C19 169.6(7) . . . . ?
C18 C12 C13 C19 -5.7(11) . . . . ?
Rh C12 C13 C19 -129.2(7) . . . . ?
C11 C12 C13 Rh -61.2(5) . . . . ?
C18 C12 C13 Rh 123.4(7) . . . . ?
C1 Rh C13 C14 61.1(4) . . . . ?
C15 Rh C13 C14 -39.3(4) . . . . ?
C12 Rh C13 C14 -116.7(5) . . . . ?
C11 Rh C13 C14 -81.6(4) . . . . ?
I1 Rh C13 C14 152.3(3) . . . . ?
I2 Rh C13 C14 -96.7(4) . . . . ?
C1 Rh C13 C12 177.8(4) . . . . ?
C14 Rh C13 C12 116.7(5) . . . . ?
C15 Rh C13 C12 77.4(4) . . . . ?
C11 Rh C13 C12 35.1(4) . . . . ?
I1 Rh C13 C12 -91.0(4) . . . . ?
I2 Rh C13 C12 20.0(5) . . . . ?
C1 Rh C13 C19 -62.5(7) . . . . ?
C14 Rh C13 C19 -123.6(8) . . . . ?
C15 Rh C13 C19 -162.8(7) . . . . ?
C12 Rh C13 C19 119.7(8) . . . . ?
C11 Rh C13 C19 154.8(7) . . . . ?
I1 Rh C13 C19 28.7(6) . . . . ?
I2 Rh C13 C19 139.7(5) . . . . ?
C12 C13 C14 C15 -0.3(7) . . . . ?
C19 C13 C14 C15 -170.6(7) . . . . ?
Rh C13 C14 C15 63.8(5) . . . . ?
C12 C13 C14 C6 176.0(7) . . . . ?
C19 C13 C14 C6 5.7(12) . . . . ?
Rh C13 C14 C6 -119.9(7) . . . . ?
C12 C13 C14 Rh -64.1(5) . . . . ?
C19 C13 C14 Rh 125.6(7) . . . . ?
C5 C6 C14 C15 -118.2(7) . . . . ?
C5 C6 C14 C13 66.1(10) . . . . ?
C5 C6 C14 Rh -29.3(9) . . . . ?
C1 Rh C14 C15 118.0(4) . . . . ?
C13 Rh C14 C15 -115.7(5) . . . . ?
C12 Rh C14 C15 -78.1(4) . . . . ?
C11 Rh C14 C15 -38.0(4) . . . . ?
I1 Rh C14 C15 -151.5(3) . . . . ?
I2 Rh C14 C15 16.6(5) . . . . ?
C1 Rh C14 C13 -126.2(4) . . . . ?
C15 Rh C14 C13 115.7(5) . . . . ?
C12 Rh C14 C13 37.6(4) . . . . ?
C11 Rh C14 C13 77.7(4) . . . . ?
I1 Rh C14 C13 -35.8(4) . . . . ?
I2 Rh C14 C13 132.4(3) . . . . ?
C1 Rh C14 C6 0.0(6) . . . . ?
C15 Rh C14 C6 -118.1(7) . . . . ?
C13 Rh C14 C6 126.2(7) . . . . ?
C12 Rh C14 C6 163.8(6) . . . . ?
C11 Rh C14 C6 -156.1(6) . . . . ?
I1 Rh C14 C6 90.4(6) . . . . ?
I2 Rh C14 C6 -101.4(5) . . . . ?
C13 C14 C15 C11 2.0(8) . . . . ?
C6 C14 C15 C11 -174.6(6) . . . . ?
Rh C14 C15 C11 66.8(5) . . . . ?
C13 C14 C15 C16 172.9(7) . . . . ?
C6 C14 C15 C16 -3.6(11) . . . . ?
Rh C14 C15 C16 -122.2(8) . . . . ?
C13 C14 C15 Rh -64.9(4) . . . . ?
C6 C14 C15 Rh 118.6(7) . . . . ?
C12 C11 C15 C14 -2.9(8) . . . . ?
C17 C11 C15 C14 172.0(7) . . . . ?
Rh C11 C15 C14 -62.0(5) . . . . ?
C12 C11 C15 C16 -174.1(7) . . . . ?
C17 C11 C15 C16 0.7(12) . . . . ?
Rh C11 C15 C16 126.8(8) . . . . ?
C12 C11 C15 Rh 59.0(5) . . . . ?
C17 C11 C15 Rh -126.1(8) . . . . ?
C1 Rh C15 C14 -68.3(4) . . . . ?
C13 Rh C15 C14 39.0(4) . . . . ?
C12 Rh C15 C14 81.3(4) . . . . ?
C11 Rh C15 C14 115.7(6) . . . . ?
I1 Rh C15 C14 68.6(6) . . . . ?
I2 Rh C15 C14 -168.0(3) . . . . ?
C1 Rh C15 C11 175.9(4) . . . . ?
C14 Rh C15 C11 -115.7(6) . . . . ?
C13 Rh C15 C11 -76.7(5) . . . . ?
C12 Rh C15 C11 -34.4(4) . . . . ?
I1 Rh C15 C11 -47.2(7) . . . . ?
I2 Rh C15 C11 76.2(4) . . . . ?
C1 Rh C15 C16 52.7(7) . . . . ?
C14 Rh C15 C16 121.0(8) . . . . ?
C13 Rh C15 C16 160.0(7) . . . . ?
C12 Rh C15 C16 -157.7(7) . . . . ?
C11 Rh C15 C16 -123.3(8) . . . . ?
I1 Rh C15 C16 -170.4(4) . . . . ?
I2 Rh C15 C16 -47.0(6) . . . . ?
N2 C5 C21 C26 172.9(6) . . . . ?
C7 C5 C21 C26 54.3(8) . . . . ?
C6 C5 C21 C26 -62.0(8) . . . . ?
N2 C5 C21 C22 -6.2(8) . . . . ?
C7 C5 C21 C22 -124.8(7) . . . . ?
C6 C5 C21 C22 118.9(7) . . . . ?
C26 C21 C22 C23 0.8(10) . . . . ?
C5 C21 C22 C23 179.9(6) . . . . ?
C21 C22 C23 C24 0.3(12) . . . . ?
C22 C23 C24 C25 -0.9(13) . . . . ?
C23 C24 C25 C26 0.4(12) . . . . ?
C24 C25 C26 C21 0.8(12) . . . . ?
C22 C21 C26 C25 -1.4(11) . . . . ?
C5 C21 C26 C25 179.5(7) . . . . ?
